data_4345945
loop_
_publ_author_name
'Reger, Daniel L.'
'Pascui, Andrea E.'
'Foley, Elizabeth A.'
'Smith, Mark D.'
'Jezierska, Julia'
'Wojciechowska, Agnieszka'
'Stoian, Sebastian A.'
'Ozarowski, Andrew'

_publ_section_title
;
 Dinuclear Metallacycles with Single M-X-M Bridges (X = Cl(-), Br(-); M =
 Fe(II), Co(II), Ni(II), Cu(II), Zn(II), Cd(II)): Strong Antiferromagnetic
 Superexchange Interactions.
;
_journal_name_full 'Inorganic chemistry'
_journal_paper_doi 10.1021/acs.inorgchem.6b02933
_journal_year 2017
_chemical_formula_moiety 'C56 H68 Cl N16 Ni2, 3(Cl O4)'
_chemical_formula_sum 'C56 H68 Cl4 N16 Ni2 O12'
_chemical_formula_weight 1416.48
_chemical_name_systematic
; 
 ? 
;
_space_group_IT_number 2
_symmetry_cell_setting triclinic
_symmetry_space_group_name_Hall '-P 1'
_symmetry_space_group_name_H-M 'P -1'
_atom_sites_solution_hydrogens geom
_atom_sites_solution_primary direct
_atom_sites_solution_secondary difmap
_audit_creation_method SHELXL-97
_cell_angle_alpha 92.415(2)
_cell_angle_beta 98.573(2)
_cell_angle_gamma 105.896(2)
_cell_formula_units_Z 2
_cell_length_a 12.5479(12)
_cell_length_b 13.6618(13)
_cell_length_c 18.9760(17)
_cell_measurement_reflns_used 6891
_cell_measurement_temperature 100(2)
_cell_measurement_theta_max 25.090
_cell_measurement_theta_min 2.314
_cell_volume 3081.9(5)
_computing_cell_refinement 'SAINT-Plus Version 6.45 (Bruker, 2001)'
_computing_data_collection 'SMART Version 5.625 (Bruker, 2001)'
_computing_data_reduction 'SAINT-Plus Version 6.45 (Bruker, 2001)'
_computing_molecular_graphics various
_computing_publication_material 'SHELXTL Version 6.14 (Bruker, 2000)'
_computing_structure_refinement 'SHELXL-97 (Sheldrick, 1997)'
_computing_structure_solution 'SHELXS-97 (Sheldrick, 1990)'
_diffrn_ambient_temperature 100(2)
_diffrn_measured_fraction_theta_full 0.998
_diffrn_measured_fraction_theta_max 0.998
_diffrn_measurement_device_type 'Bruker SMART APEX CCD diffractometer'
_diffrn_measurement_method 'omega scans'
_diffrn_radiation_monochromator graphite
_diffrn_radiation_source 'fine-focus sealed tube'
_diffrn_radiation_type MoK\a
_diffrn_radiation_wavelength 0.71073
_diffrn_reflns_av_R_equivalents 0.0402
_diffrn_reflns_av_sigmaI/netI 0.0375
_diffrn_reflns_limit_h_max 14
_diffrn_reflns_limit_h_min -14
_diffrn_reflns_limit_k_max 16
_diffrn_reflns_limit_k_min -16
_diffrn_reflns_limit_l_max 22
_diffrn_reflns_limit_l_min -22
_diffrn_reflns_number 42158
_diffrn_reflns_theta_full 25.10
_diffrn_reflns_theta_max 25.10
_diffrn_reflns_theta_min 1.09
_exptl_absorpt_coefficient_mu 0.859
_exptl_absorpt_correction_T_max 1.0000
_exptl_absorpt_correction_T_min 0.7496
_exptl_absorpt_correction_type multi-scan
_exptl_absorpt_process_details 'SADABS Version 2.05 (Bruker, 2001)'
_exptl_crystal_colour green
_exptl_crystal_density_diffrn 1.526
_exptl_crystal_density_method 'not measured'
_exptl_crystal_description plate
_exptl_crystal_F_000 1472
_exptl_crystal_size_max 0.40
_exptl_crystal_size_mid 0.32
_exptl_crystal_size_min 0.10
_refine_diff_density_max 1.389
_refine_diff_density_min -0.379
_refine_diff_density_rms 0.116
_refine_ls_extinction_method none
_refine_ls_goodness_of_fit_ref 1.049
_refine_ls_hydrogen_treatment constr
_refine_ls_matrix_type full
_refine_ls_number_parameters 868
_refine_ls_number_reflns 10944
_refine_ls_number_restraints 100
_refine_ls_restrained_S_all 1.048
_refine_ls_R_factor_all 0.0619
_refine_ls_R_factor_gt 0.0510
_refine_ls_shift/su_max 0.001
_refine_ls_shift/su_mean 0.000
_refine_ls_structure_factor_coef Fsqd
_refine_ls_weighting_details 'calc w=1/[\s^2^(Fo^2^)+(0.0902P)^2^+1.7029P] where P=(Fo^2^+2Fc^2^)/3'
_refine_ls_weighting_scheme calc
_refine_ls_wR_factor_gt 0.1337
_refine_ls_wR_factor_ref 0.1436
_reflns_number_gt 8984
_reflns_number_total 10944
_reflns_threshold_expression >2sigma(I)
_cod_data_source_file ic6b02933_si_001.cif
_cod_data_source_block 6_pa89alts_100K
_cod_depositor_comments
;
The following automatic conversions were performed:

'_symmetry_cell_setting' value 'Triclinic' changed to 'triclinic'
according to
/home/data/users/saulius/crontab/automatic-downloads/rss-feeds/ACS/lib/dictionaries/cif_core.dic
dictionary named 'cif_core.dic' version 2.4.2 from 2011-04-26.

Automatic conversion script
Id: cif_fix_values 4973 2017-02-22 13:04:09Z antanas 
;
_cod_database_code 4345945

loop_
_symmetry_equiv_pos_as_xyz
'x, y, z'
'-x, -y, -z'

loop_
_atom_site_label
_atom_site_type_symbol
_atom_site_fract_x
_atom_site_fract_y
_atom_site_fract_z
_atom_site_U_iso_or_equiv
_atom_site_adp_type
_atom_site_occupancy
_atom_site_symmetry_multiplicity
_atom_site_calc_flag
_atom_site_refinement_flags
_atom_site_disorder_assembly
_atom_site_disorder_group
Ni1 Ni 0.86637(3) 0.64723(3) 0.209387(18) 0.01796(12) Uani 1 1 d . . .
Ni2 Ni 0.66402(3) 0.85338(3) 0.297226(18) 0.01773(12) Uani 1 1 d . . .
Cl1A Cl 0.7751(7) 0.7540(3) 0.2599(5) 0.0271(10) Uani 0.72(3) 1 d P A 1
Cl1B Cl 0.7503(10) 0.7462(8) 0.2439(6) 0.0271(10) Uani 0.28(3) 1 d P A 2
C1 C 0.8354(2) 0.4864(2) 0.32977(14) 0.0185(6) Uani 1 1 d . A .
H1 H 0.8274 0.4273 0.3599 0.022 Uiso 1 1 calc R . .
C2 C 0.6147(2) 0.7056(2) 0.42655(14) 0.0183(6) Uani 1 1 d . A .
H2 H 0.5813 0.6666 0.4652 0.022 Uiso 1 1 calc R . .
C3 C 0.9127(3) 0.7857(2) 0.07497(15) 0.0218(6) Uani 1 1 d . A .
H3 H 0.9446 0.8209 0.0345 0.026 Uiso 1 1 calc R . .
C4 C 0.7014(3) 1.0122(2) 0.17538(15) 0.0223(6) Uani 1 1 d . A .
H4 H 0.7114 1.0717 0.1456 0.027 Uiso 1 1 calc R . .
C11 C 1.0152(2) 0.4446(2) 0.31535(15) 0.0210(6) Uani 1 1 d . A .
C12 C 1.0957(3) 0.4792(2) 0.27380(16) 0.0243(7) Uani 1 1 d . A .
H12 H 1.1587 0.4545 0.2703 0.029 Uiso 1 1 calc R . .
C13 C 1.0675(3) 0.5578(2) 0.23757(15) 0.0226(6) Uani 1 1 d . . .
C14 C 1.0070(3) 0.3677(3) 0.36862(17) 0.0316(7) Uani 1 1 d . . .
H14A H 1.0093 0.4005 0.4160 0.047 Uiso 1 1 calc R . .
H14B H 1.0701 0.3381 0.3700 0.047 Uiso 1 1 calc R . .
H14C H 0.9361 0.3135 0.3551 0.047 Uiso 1 1 calc R . .
C15 C 1.1304(3) 0.6199(2) 0.18666(16) 0.0280(7) Uani 1 1 d . A .
H15A H 1.0775 0.6271 0.1450 0.042 Uiso 1 1 calc R . .
H15B H 1.1834 0.5859 0.1710 0.042 Uiso 1 1 calc R . .
H15C H 1.1719 0.6876 0.2103 0.042 Uiso 1 1 calc R . .
C21 C 0.6482(3) 0.3774(2) 0.26275(15) 0.0231(6) Uani 1 1 d . A .
C22 C 0.5762(3) 0.3944(2) 0.20570(16) 0.0263(7) Uani 1 1 d . A .
H22 H 0.5028 0.3522 0.1870 0.032 Uiso 1 1 calc R . .
C23 C 0.6322(3) 0.4862(2) 0.18051(16) 0.0224(6) Uani 1 1 d . . .
C24 C 0.6366(3) 0.2910(2) 0.30929(17) 0.0306(7) Uani 1 1 d . . .
H24A H 0.6962 0.2583 0.3053 0.046 Uiso 1 1 calc R . .
H24B H 0.5631 0.2409 0.2940 0.046 Uiso 1 1 calc R . .
H24C H 0.6429 0.3170 0.3591 0.046 Uiso 1 1 calc R . .
C25 C 0.5922(3) 0.5351(3) 0.11689(18) 0.0325(8) Uani 1 1 d . A .
H25A H 0.6240 0.6094 0.1251 0.049 Uiso 1 1 calc R . .
H25B H 0.5100 0.5178 0.1092 0.049 Uiso 1 1 calc R . .
H25C H 0.6164 0.5101 0.0746 0.049 Uiso 1 1 calc R . .
C31 C 0.6160(2) 0.8535(2) 0.51040(15) 0.0217(6) Uani 1 1 d . A .
C32 C 0.6394(3) 0.9570(2) 0.50567(16) 0.0266(7) Uani 1 1 d . A .
H32 H 0.6381 1.0066 0.5419 0.032 Uiso 1 1 calc R . .
C33 C 0.6655(3) 0.9755(2) 0.43757(16) 0.0248(7) Uani 1 1 d . . .
C34 C 0.5859(3) 0.7911(2) 0.57104(16) 0.0295(7) Uani 1 1 d . . .
H34A H 0.5127 0.7405 0.5560 0.044 Uiso 1 1 calc R . .
H34B H 0.5821 0.8359 0.6118 0.044 Uiso 1 1 calc R . .
H34C H 0.6432 0.7560 0.5851 0.044 Uiso 1 1 calc R . .
C35 C 0.6912(3) 1.0760(2) 0.40603(17) 0.0351(8) Uani 1 1 d . A .
H35A H 0.7728 1.1048 0.4108 0.053 Uiso 1 1 calc R . .
H35B H 0.6601 1.1230 0.4313 0.053 Uiso 1 1 calc R . .
H35C H 0.6575 1.0662 0.3553 0.053 Uiso 1 1 calc R . .
C41 C 0.4574(2) 0.5758(2) 0.34608(16) 0.0217(6) Uani 1 1 d . A .
C42 C 0.4107(3) 0.5698(2) 0.27551(16) 0.0234(6) Uani 1 1 d . A .
H42 H 0.3538 0.5140 0.2494 0.028 Uiso 1 1 calc R . .
C43 C 0.4631(2) 0.6617(2) 0.24940(15) 0.0207(6) Uani 1 1 d . . .
C44 C 0.4370(3) 0.4991(2) 0.39982(17) 0.0283(7) Uani 1 1 d . . .
H44A H 0.5078 0.4853 0.4190 0.043 Uiso 1 1 calc R . .
H44B H 0.3827 0.4356 0.3769 0.043 Uiso 1 1 calc R . .
H44C H 0.4069 0.5259 0.4388 0.043 Uiso 1 1 calc R . .
C45 C 0.4404(3) 0.6959(2) 0.17644(15) 0.0263(7) Uani 1 1 d . A .
H45A H 0.4022 0.7493 0.1785 0.039 Uiso 1 1 calc R . .
H45B H 0.3926 0.6377 0.1438 0.039 Uiso 1 1 calc R . .
H45C H 0.5117 0.7230 0.1591 0.039 Uiso 1 1 calc R . .
C51 C 0.8992(3) 0.6313(2) -0.00638(15) 0.0258(7) Uani 1 1 d . A .
C52 C 0.8725(3) 0.5282(2) 0.00127(16) 0.0283(7) Uani 1 1 d . A .
H52 H 0.8682 0.4756 -0.0343 0.034 Uiso 1 1 calc R . .
C53 C 0.8529(3) 0.5156(2) 0.07103(16) 0.0238(6) Uani 1 1 d . . .
C54 C 0.9310(3) 0.6900(3) -0.06804(17) 0.0360(8) Uani 1 1 d . . .
H54A H 0.8804 0.7324 -0.0798 0.054 Uiso 1 1 calc R . .
H54B H 0.9251 0.6424 -0.1095 0.054 Uiso 1 1 calc R . .
H54C H 1.0085 0.7338 -0.0555 0.054 Uiso 1 1 calc R . .
C55 C 0.8281(3) 0.4178(2) 0.10600(17) 0.0296(7) Uani 1 1 d . A .
H55A H 0.8657 0.4303 0.1560 0.044 Uiso 1 1 calc R . .
H55B H 0.8556 0.3680 0.0808 0.044 Uiso 1 1 calc R . .
H55C H 0.7468 0.3909 0.1042 0.044 Uiso 1 1 calc R . .
C61 C 1.0794(3) 0.9141(2) 0.14819(17) 0.0279(7) Uani 1 1 d . A .
C62 C 1.1255(3) 0.9268(2) 0.21912(16) 0.0284(7) Uani 1 1 d . A .
H62 H 1.1849 0.9830 0.2426 0.034 Uiso 1 1 calc R . .
C63 C 1.0688(3) 0.8415(2) 0.25052(16) 0.0242(7) Uani 1 1 d . . .
C64 C 1.1040(3) 0.9812(3) 0.08908(18) 0.0364(8) Uani 1 1 d . . .
H64A H 1.1163 0.9415 0.0484 0.055 Uiso 1 1 calc R . .
H64B H 1.1717 1.0379 0.1059 0.055 Uiso 1 1 calc R . .
H64C H 1.0403 1.0084 0.0742 0.055 Uiso 1 1 calc R . .
C65 C 1.0895(3) 0.8146(2) 0.32568(16) 0.0298(7) Uani 1 1 d . A .
H65A H 1.0175 0.7872 0.3420 0.045 Uiso 1 1 calc R . .
H65B H 1.1339 0.8759 0.3566 0.045 Uiso 1 1 calc R . .
H65C H 1.1308 0.7631 0.3279 0.045 Uiso 1 1 calc R . .
C71 C 0.5209(3) 1.0545(2) 0.18465(15) 0.0251(7) Uani 1 1 d . A .
C72 C 0.4385(3) 1.0211(2) 0.22499(16) 0.0269(7) Uani 1 1 d . A .
H72 H 0.3748 1.0456 0.2261 0.032 Uiso 1 1 calc R . .
C73 C 0.4653(3) 0.9444(2) 0.26414(16) 0.0252(7) Uani 1 1 d . . .
C74 C 0.5315(3) 1.1303(2) 0.13023(17) 0.0344(8) Uani 1 1 d . . .
H74A H 0.6031 1.1836 0.1435 0.052 Uiso 1 1 calc R . .
H74B H 0.4694 1.1612 0.1279 0.052 Uiso 1 1 calc R . .
H74C H 0.5291 1.0960 0.0834 0.052 Uiso 1 1 calc R . .
C75 C 0.3997(3) 0.8843(3) 0.31525(17) 0.0301(7) Uani 1 1 d . A .
H75A H 0.3645 0.8140 0.2941 0.045 Uiso 1 1 calc R . .
H75B H 0.3414 0.9155 0.3254 0.045 Uiso 1 1 calc R . .
H75C H 0.4502 0.8838 0.3598 0.045 Uiso 1 1 calc R . .
C81 C 0.8895(3) 1.1189(2) 0.24348(17) 0.0315(8) Uani 1 1 d . A .
C82 C 0.9576(3) 1.1044(2) 0.30293(17) 0.0317(8) Uani 1 1 d . A .
H82 H 1.0308 1.1467 0.3223 0.038 Uiso 1 1 calc R . .
C83 C 0.8987(3) 1.0156(2) 0.32974(16) 0.0247(7) Uani 1 1 d . . .
C84 C 0.9054(4) 1.2022(3) 0.1941(2) 0.0504(11) Uani 1 1 d . . .
H84A H 0.9056 1.1735 0.1459 0.076 Uiso 1 1 calc R . .
H84B H 0.9772 1.2539 0.2112 0.076 Uiso 1 1 calc R . .
H84C H 0.8440 1.2339 0.1928 0.076 Uiso 1 1 calc R . .
C85 C 0.9346(3) 0.9697(3) 0.39583(17) 0.0337(8) Uani 1 1 d . A .
H85A H 0.9066 0.9958 0.4361 0.050 Uiso 1 1 calc R . .
H85B H 1.0168 0.9878 0.4061 0.050 Uiso 1 1 calc R . .
H85C H 0.9039 0.8952 0.3887 0.050 Uiso 1 1 calc R . .
C86 C 0.8318(2) 0.5781(2) 0.37756(14) 0.0183(6) Uani 1 1 d . . .
C87 C 0.9282(3) 0.6337(2) 0.42380(15) 0.0214(6) Uani 1 1 d . . .
H87 H 0.9970 0.6173 0.4239 0.026 Uiso 1 1 calc R . .
C88 C 0.9231(3) 0.7130(2) 0.46965(15) 0.0225(6) Uani 1 1 d . . .
H88 H 0.9890 0.7512 0.5011 0.027 Uiso 1 1 calc R . .
C89 C 0.8230(3) 0.7374(2) 0.47030(14) 0.0202(6) Uani 1 1 d . . .
H89 H 0.8204 0.7919 0.5022 0.024 Uiso 1 1 calc R . .
C90 C 0.7266(2) 0.6820(2) 0.42420(14) 0.0181(6) Uani 1 1 d . . .
C91 C 0.7312(2) 0.6011(2) 0.37820(15) 0.0186(6) Uani 1 1 d . . .
H91 H 0.6652 0.5618 0.3473 0.022 Uiso 1 1 calc R . .
C92 C 0.8042(3) 0.8138(2) 0.07848(15) 0.0203(6) Uani 1 1 d . . .
C93 C 0.7073(3) 0.7634(2) 0.03077(15) 0.0222(6) Uani 1 1 d . . .
H93 H 0.7083 0.7095 -0.0022 0.027 Uiso 1 1 calc R . .
C94 C 0.6100(3) 0.7913(2) 0.03114(15) 0.0223(6) Uani 1 1 d . . .
H94 H 0.5442 0.7564 -0.0016 0.027 Uiso 1 1 calc R . .
C95 C 0.6073(3) 0.8700(2) 0.07899(15) 0.0229(6) Uani 1 1 d . . .
H95 H 0.5399 0.8889 0.0790 0.027 Uiso 1 1 calc R . .
C96 C 0.7040(3) 0.9210(2) 0.12687(14) 0.0205(6) Uani 1 1 d . . .
C97 C 0.8028(3) 0.8940(2) 0.12634(15) 0.0210(6) Uani 1 1 d . . .
H97 H 0.8692 0.9298 0.1583 0.025 Uiso 1 1 calc R . .
N11 N 0.9724(2) 0.57181(18) 0.25530(13) 0.0211(5) Uani 1 1 d . A .
N12 N 0.9409(2) 0.50082(17) 0.30320(12) 0.0200(5) Uani 1 1 d . . .
N21 N 0.7331(2) 0.52540(17) 0.22024(12) 0.0191(5) Uani 1 1 d . A .
N22 N 0.7426(2) 0.45733(17) 0.27010(12) 0.0190(5) Uani 1 1 d . . .
N31 N 0.6596(2) 0.88750(17) 0.40110(12) 0.0210(5) Uani 1 1 d . A .
N32 N 0.6274(2) 0.81273(17) 0.44644(12) 0.0182(5) Uani 1 1 d . . .
N41 N 0.5404(2) 0.72228(17) 0.30117(12) 0.0185(5) Uani 1 1 d . A .
N42 N 0.5339(2) 0.66944(17) 0.36092(12) 0.0184(5) Uani 1 1 d . . .
N51 N 0.8643(2) 0.60622(17) 0.10599(12) 0.0207(5) Uani 1 1 d . A .
N52 N 0.8952(2) 0.67691(18) 0.05771(12) 0.0213(5) Uani 1 1 d . . .
N61 N 0.9888(2) 0.77839(18) 0.20113(12) 0.0213(5) Uani 1 1 d . A .
N62 N 0.9974(2) 0.82359(18) 0.13836(13) 0.0224(5) Uani 1 1 d . . .
N71 N 0.5616(2) 0.93074(18) 0.24956(13) 0.0227(5) Uani 1 1 d . A .
N72 N 0.5952(2) 1.00001(17) 0.20079(12) 0.0211(5) Uani 1 1 d . . .
N81 N 0.7988(2) 0.97590(17) 0.28883(12) 0.0217(5) Uani 1 1 d . A .
N82 N 0.7937(2) 1.04061(17) 0.23596(12) 0.0224(5) Uani 1 1 d . . .
Cl11 Cl 0.74235(7) 0.34053(6) 0.51749(4) 0.0323(2) Uani 1 1 d D . .
O11 O 0.6708(3) 0.2481(2) 0.53586(15) 0.0539(7) Uani 1 1 d D . .
O12 O 0.8048(2) 0.4010(2) 0.58084(15) 0.0625(9) Uani 1 1 d D . .
O13 O 0.8159(2) 0.3202(2) 0.47209(13) 0.0419(6) Uani 1 1 d D . .
O14 O 0.6712(2) 0.3952(2) 0.47798(14) 0.0523(7) Uani 1 1 d D . .
Cl2A Cl 0.27515(8) 0.81465(8) 0.02564(5) 0.0232(3) Uani 0.902(3) 1 d PD B 1
O21A O 0.3458(2) 0.7524(2) 0.00950(14) 0.0376(7) Uani 0.902(3) 1 d PD B 1
O22A O 0.1778(3) 0.7519(3) 0.04906(18) 0.0455(10) Uani 0.902(3) 1 d PD B 1
O23A O 0.2396(3) 0.8581(2) -0.03759(15) 0.0470(8) Uani 0.902(3) 1 d PD B 1
O24A O 0.3356(3) 0.8917(3) 0.0807(2) 0.0593(12) Uani 0.902(3) 1 d PD B 1
Cl2B Cl 0.2489(8) 0.8496(8) 0.0135(5) 0.0232(3) Uani 0.098(3) 1 d PD B 2
O21B O 0.3210(19) 0.8247(19) -0.0318(12) 0.048(5) Uiso 0.098(3) 1 d PD B 2
O22B O 0.170(3) 0.757(2) 0.028(2) 0.048(5) Uiso 0.098(3) 1 d PD B 2
O23B O 0.1781(19) 0.9016(18) -0.0233(12) 0.048(5) Uiso 0.098(3) 1 d PD B 2
O24B O 0.310(3) 0.907(3) 0.0782(13) 0.048(5) Uiso 0.098(3) 1 d PD B 2
Cl3A Cl 0.25373(16) 0.25434(13) 0.23531(9) 0.0318(3) Uani 0.846(4) 1 d PD C 1
O31A O 0.2835(3) 0.3391(2) 0.19485(18) 0.0480(9) Uani 0.846(4) 1 d PD C 1
O32A O 0.1588(3) 0.1783(2) 0.19709(17) 0.0612(11) Uani 0.846(4) 1 d PD C 1
O33A O 0.3457(3) 0.2125(3) 0.25263(18) 0.0578(11) Uani 0.846(4) 1 d PD C 1
O34A O 0.2244(3) 0.2848(2) 0.30183(17) 0.0453(9) Uani 0.846(4) 1 d PD C 1
Cl3B Cl 0.2676(10) 0.2451(9) 0.2517(6) 0.0318(3) Uani 0.154(4) 1 d PD C 2
O31B O 0.231(2) 0.1577(16) 0.2894(14) 0.122(12) Uiso 0.154(4) 1 d PD C 2
O32B O 0.281(2) 0.214(2) 0.1808(9) 0.110(10) Uiso 0.154(4) 1 d PD C 2
O33B O 0.1947(17) 0.3065(16) 0.2523(13) 0.081(7) Uiso 0.154(4) 1 d PD C 2
O34B O 0.3790(13) 0.3010(16) 0.2866(11) 0.074(7) Uiso 0.154(4) 1 d PD C 2

loop_
_atom_site_aniso_label
_atom_site_aniso_U_11
_atom_site_aniso_U_22
_atom_site_aniso_U_33
_atom_site_aniso_U_23
_atom_site_aniso_U_13
_atom_site_aniso_U_12
Ni1 0.0210(2) 0.0172(2) 0.0178(2) 0.00606(14) 0.00840(15) 0.00560(15)
Ni2 0.0236(2) 0.01490(19) 0.0165(2) 0.00650(14) 0.00803(15) 0.00521(15)
Cl1A 0.032(2) 0.0190(7) 0.039(2) 0.0124(11) 0.0221(18) 0.0109(11)
Cl1B 0.032(2) 0.0190(7) 0.039(2) 0.0124(11) 0.0221(18) 0.0109(11)
C1 0.0223(16) 0.0180(14) 0.0171(14) 0.0060(11) 0.0056(11) 0.0070(12)
C2 0.0232(15) 0.0164(13) 0.0159(13) 0.0059(11) 0.0061(11) 0.0046(11)
C3 0.0260(16) 0.0233(15) 0.0176(14) 0.0076(11) 0.0095(12) 0.0054(12)
C4 0.0317(17) 0.0193(14) 0.0159(14) 0.0084(11) 0.0068(12) 0.0047(13)
C11 0.0236(16) 0.0211(14) 0.0203(14) 0.0033(11) 0.0032(12) 0.0096(12)
C12 0.0241(16) 0.0280(16) 0.0242(15) 0.0034(12) 0.0066(13) 0.0114(13)
C13 0.0226(16) 0.0280(15) 0.0185(14) 0.0025(12) 0.0054(12) 0.0083(13)
C14 0.040(2) 0.0342(17) 0.0298(17) 0.0139(14) 0.0105(15) 0.0210(15)
C15 0.0243(17) 0.0367(17) 0.0272(16) 0.0097(13) 0.0125(13) 0.0101(14)
C21 0.0277(17) 0.0188(14) 0.0225(15) 0.0035(12) 0.0091(13) 0.0030(12)
C22 0.0228(16) 0.0246(15) 0.0288(17) 0.0025(13) 0.0048(13) 0.0022(13)
C23 0.0226(16) 0.0228(15) 0.0241(15) 0.0044(12) 0.0057(12) 0.0091(12)
C24 0.0352(19) 0.0207(15) 0.0299(17) 0.0087(13) 0.0054(14) -0.0028(14)
C25 0.0255(18) 0.0333(18) 0.0374(19) 0.0123(14) 0.0012(14) 0.0070(14)
C31 0.0230(16) 0.0269(15) 0.0161(14) 0.0038(11) 0.0059(12) 0.0068(12)
C32 0.0337(18) 0.0244(15) 0.0221(15) -0.0014(12) 0.0068(13) 0.0079(13)
C33 0.0314(18) 0.0215(15) 0.0220(15) 0.0028(12) 0.0056(13) 0.0080(13)
C34 0.0375(19) 0.0330(17) 0.0201(15) 0.0069(13) 0.0123(14) 0.0088(15)
C35 0.058(2) 0.0169(15) 0.0312(18) 0.0020(13) 0.0140(17) 0.0085(15)
C41 0.0198(15) 0.0189(14) 0.0271(16) 0.0073(12) 0.0069(12) 0.0043(12)
C42 0.0204(16) 0.0254(15) 0.0236(15) 0.0039(12) 0.0039(12) 0.0048(12)
C43 0.0200(15) 0.0231(14) 0.0210(15) 0.0041(11) 0.0073(12) 0.0067(12)
C44 0.0290(18) 0.0231(15) 0.0303(17) 0.0105(13) 0.0043(14) 0.0021(13)
C45 0.0253(17) 0.0309(16) 0.0203(15) 0.0048(12) 0.0050(13) 0.0031(13)
C51 0.0208(16) 0.0391(18) 0.0191(15) 0.0030(13) 0.0056(12) 0.0098(14)
C52 0.0266(17) 0.0377(18) 0.0226(16) -0.0031(13) 0.0035(13) 0.0134(14)
C53 0.0203(16) 0.0281(16) 0.0247(15) -0.0004(12) 0.0045(12) 0.0098(13)
C54 0.039(2) 0.049(2) 0.0222(16) 0.0069(15) 0.0142(15) 0.0121(17)
C55 0.0365(19) 0.0237(16) 0.0314(17) -0.0001(13) 0.0087(14) 0.0119(14)
C61 0.0270(17) 0.0253(16) 0.0303(17) 0.0119(13) 0.0072(14) 0.0031(13)
C62 0.0261(17) 0.0290(16) 0.0271(16) 0.0042(13) 0.0052(13) 0.0021(13)
C63 0.0233(16) 0.0255(15) 0.0249(16) 0.0046(12) 0.0076(13) 0.0065(13)
C64 0.037(2) 0.0319(18) 0.0349(19) 0.0153(14) 0.0053(16) -0.0010(15)
C65 0.0293(18) 0.0365(18) 0.0200(15) 0.0061(13) 0.0048(13) 0.0024(14)
C71 0.0386(19) 0.0201(14) 0.0178(14) 0.0022(11) 0.0035(13) 0.0106(13)
C72 0.0334(18) 0.0264(16) 0.0234(16) -0.0009(12) -0.0002(13) 0.0155(14)
C73 0.0294(18) 0.0244(15) 0.0240(15) 0.0032(12) 0.0053(13) 0.0105(13)
C74 0.053(2) 0.0290(17) 0.0270(17) 0.0110(13) 0.0062(15) 0.0194(16)
C75 0.0302(18) 0.0377(18) 0.0290(17) 0.0104(14) 0.0140(14) 0.0146(15)
C81 0.042(2) 0.0224(16) 0.0249(16) 0.0071(13) 0.0102(15) -0.0026(14)
C82 0.0351(19) 0.0271(16) 0.0254(16) 0.0053(13) 0.0037(14) -0.0031(14)
C83 0.0295(17) 0.0215(15) 0.0213(15) 0.0036(12) 0.0053(13) 0.0032(13)
C84 0.059(3) 0.037(2) 0.037(2) 0.0202(16) 0.0020(18) -0.0163(18)
C85 0.034(2) 0.0315(17) 0.0314(18) 0.0115(14) 0.0019(15) 0.0036(15)
C86 0.0251(16) 0.0174(13) 0.0142(13) 0.0069(11) 0.0072(12) 0.0060(12)
C87 0.0234(16) 0.0219(14) 0.0204(15) 0.0091(12) 0.0053(12) 0.0071(12)
C88 0.0241(16) 0.0245(15) 0.0160(14) 0.0050(11) -0.0009(12) 0.0040(12)
C89 0.0294(17) 0.0159(13) 0.0149(14) 0.0054(11) 0.0043(12) 0.0046(12)
C90 0.0230(16) 0.0177(13) 0.0146(13) 0.0076(10) 0.0061(11) 0.0049(12)
C91 0.0220(15) 0.0160(13) 0.0174(14) 0.0084(11) 0.0062(12) 0.0023(11)
C92 0.0264(16) 0.0200(14) 0.0170(14) 0.0099(11) 0.0084(12) 0.0069(12)
C93 0.0304(17) 0.0196(14) 0.0181(14) 0.0051(11) 0.0062(12) 0.0079(13)
C94 0.0278(17) 0.0228(15) 0.0165(14) 0.0051(11) 0.0013(12) 0.0084(13)
C95 0.0273(17) 0.0230(15) 0.0209(15) 0.0102(12) 0.0060(12) 0.0092(13)
C96 0.0323(17) 0.0175(14) 0.0120(13) 0.0084(11) 0.0068(12) 0.0047(12)
C97 0.0244(16) 0.0193(14) 0.0186(14) 0.0098(11) 0.0050(12) 0.0029(12)
N11 0.0230(13) 0.0211(12) 0.0215(12) 0.0061(10) 0.0096(10) 0.0064(10)
N12 0.0258(14) 0.0176(12) 0.0189(12) 0.0063(9) 0.0085(10) 0.0065(10)
N21 0.0237(13) 0.0167(11) 0.0200(12) 0.0055(9) 0.0074(10) 0.0084(10)
N22 0.0248(14) 0.0160(11) 0.0173(12) 0.0041(9) 0.0067(10) 0.0056(10)
N31 0.0289(14) 0.0154(12) 0.0199(12) 0.0060(9) 0.0082(10) 0.0055(10)
N32 0.0214(13) 0.0175(12) 0.0172(12) 0.0072(9) 0.0086(10) 0.0042(10)
N41 0.0209(13) 0.0205(12) 0.0160(12) 0.0074(9) 0.0053(10) 0.0071(10)
N42 0.0209(13) 0.0169(11) 0.0178(12) 0.0067(9) 0.0046(10) 0.0044(10)
N51 0.0241(13) 0.0202(12) 0.0203(12) 0.0065(10) 0.0090(10) 0.0067(10)
N52 0.0242(14) 0.0253(13) 0.0172(12) 0.0062(10) 0.0087(10) 0.0085(11)
N61 0.0233(14) 0.0244(13) 0.0181(12) 0.0085(10) 0.0080(10) 0.0064(11)
N62 0.0239(14) 0.0234(13) 0.0203(12) 0.0095(10) 0.0060(10) 0.0050(11)
N71 0.0294(14) 0.0210(12) 0.0211(13) 0.0073(10) 0.0111(11) 0.0085(11)
N72 0.0333(15) 0.0149(11) 0.0176(12) 0.0069(9) 0.0079(11) 0.0080(10)
N81 0.0326(15) 0.0162(12) 0.0182(12) 0.0078(9) 0.0088(11) 0.0068(11)
N82 0.0330(15) 0.0159(12) 0.0167(12) 0.0045(9) 0.0057(10) 0.0028(11)
Cl11 0.0264(4) 0.0429(5) 0.0247(4) -0.0067(3) 0.0034(3) 0.0069(3)
O11 0.0588(19) 0.0522(17) 0.0531(17) 0.0134(13) 0.0270(14) 0.0090(14)
O12 0.0456(17) 0.089(2) 0.0446(16) -0.0338(16) -0.0107(13) 0.0205(16)
O13 0.0303(14) 0.0545(15) 0.0398(14) -0.0052(12) 0.0100(11) 0.0096(12)
O14 0.0568(18) 0.0587(17) 0.0460(16) 0.0023(13) -0.0034(13) 0.0309(15)
Cl2A 0.0221(5) 0.0298(5) 0.0170(4) 0.0032(4) 0.0019(3) 0.0070(4)
O21A 0.0250(14) 0.0466(16) 0.0420(16) -0.0078(12) 0.0039(11) 0.0140(12)
O22A 0.0403(18) 0.0530(18) 0.051(2) 0.0221(16) 0.0290(18) 0.0124(14)
O23A 0.0509(19) 0.064(2) 0.0341(17) 0.0292(14) 0.0129(14) 0.0222(16)
O24A 0.046(2) 0.069(2) 0.057(2) -0.0384(18) -0.0211(16) 0.0278(17)
Cl2B 0.0221(5) 0.0298(5) 0.0170(4) 0.0032(4) 0.0019(3) 0.0070(4)
Cl3A 0.0348(7) 0.0209(5) 0.0363(9) 0.0042(5) -0.0092(6) 0.0099(4)
O31A 0.0385(18) 0.0280(15) 0.068(2) 0.0179(14) -0.0078(15) 0.0009(13)
O32A 0.073(3) 0.0347(17) 0.048(2) 0.0082(14) -0.0109(17) -0.0203(16)
O33A 0.073(3) 0.082(3) 0.049(2) 0.0236(18) 0.0205(18) 0.065(2)
O34A 0.0360(18) 0.0506(19) 0.052(2) -0.0042(15) 0.0026(15) 0.0203(15)
Cl3B 0.0348(7) 0.0209(5) 0.0363(9) 0.0042(5) -0.0092(6) 0.0099(4)

loop_
_atom_type_symbol
_atom_type_description
_atom_type_scat_dispersion_real
_atom_type_scat_dispersion_imag
_atom_type_scat_source
C C 0.0033 0.0016 'International Tables Vol C Tables 4.2.6.8 and 6.1.1.4'
H H 0.0000 0.0000 'International Tables Vol C Tables 4.2.6.8 and 6.1.1.4'
N N 0.0061 0.0033 'International Tables Vol C Tables 4.2.6.8 and 6.1.1.4'
O O 0.0106 0.0060 'International Tables Vol C Tables 4.2.6.8 and 6.1.1.4'
Cl Cl 0.1484 0.1585 'International Tables Vol C Tables 4.2.6.8 and 6.1.1.4'
Ni Ni 0.3393 1.1124 'International Tables Vol C Tables 4.2.6.8 and 6.1.1.4'

loop_
_geom_angle_atom_site_label_1
_geom_angle_atom_site_label_2
_geom_angle_atom_site_label_3
_geom_angle
N51 Ni1 N11 99.08(10)
N51 Ni1 N61 88.52(9)
N11 Ni1 N61 95.55(10)
N51 Ni1 N21 94.42(9)
N11 Ni1 N21 89.30(10)
N61 Ni1 N21 173.87(9)
N51 Ni1 Cl1A 129.9(2)
N11 Ni1 Cl1A 131.0(2)
N61 Ni1 Cl1A 85.88(15)
N21 Ni1 Cl1A 88.11(15)
N51 Ni1 Cl1B 121.7(3)
N11 Ni1 Cl1B 139.0(3)
N61 Ni1 Cl1B 90.0(3)
N21 Ni1 Cl1B 83.9(3)
Cl1A Ni1 Cl1B 9.4(2)
N71 Ni2 N31 100.45(10)
N71 Ni2 N41 95.81(10)
N31 Ni2 N41 87.58(9)
N71 Ni2 N81 88.52(10)
N31 Ni2 N81 96.26(9)
N41 Ni2 N81 173.62(10)
N71 Ni2 Cl1B 128.4(3)
N31 Ni2 Cl1B 131.1(3)
N41 Ni2 Cl1B 84.4(3)
N81 Ni2 Cl1B 89.2(3)
N71 Ni2 Cl1A 136.4(2)
N31 Ni2 Cl1A 123.1(2)
N41 Ni2 Cl1A 88.86(16)
N81 Ni2 Cl1A 84.78(16)
Cl1B Ni2 Cl1A 9.5(2)
Ni1 Cl1A Ni2 172.3(5)
Ni2 Cl1B Ni1 168.8(6)
N12 C1 N22 109.5(2)
N12 C1 C86 113.5(2)
N22 C1 C86 112.6(2)
N12 C1 H1 107.0
N22 C1 H1 107.0
C86 C1 H1 107.0
N32 C2 N42 110.9(2)
N32 C2 C90 113.4(2)
N42 C2 C90 113.1(2)
N32 C2 H2 106.3
N42 C2 H2 106.3
C90 C2 H2 106.3
N62 C3 N52 111.1(2)
N62 C3 C92 113.3(2)
N52 C3 C92 113.3(2)
N62 C3 H3 106.2
N52 C3 H3 106.2
C92 C3 H3 106.2
N72 C4 N82 109.6(2)
N72 C4 C96 113.9(2)
N82 C4 C96 113.4(3)
N72 C4 H4 106.5
N82 C4 H4 106.5
C96 C4 H4 106.5
N12 C11 C12 106.6(3)
N12 C11 C14 122.9(3)
C12 C11 C14 130.4(3)
C11 C12 C13 106.8(3)
C11 C12 H12 126.6
C13 C12 H12 126.6
N11 C13 C12 110.3(3)
N11 C13 C15 122.8(3)
C12 C13 C15 126.9(3)
C11 C14 H14A 109.5
C11 C14 H14B 109.5
H14A C14 H14B 109.5
C11 C14 H14C 109.5
H14A C14 H14C 109.5
H14B C14 H14C 109.5
C13 C15 H15A 109.5
C13 C15 H15B 109.5
H15A C15 H15B 109.5
C13 C15 H15C 109.5
H15A C15 H15C 109.5
H15B C15 H15C 109.5
N22 C21 C22 106.0(3)
N22 C21 C24 122.8(3)
C22 C21 C24 131.2(3)
C21 C22 C23 106.6(3)
C21 C22 H22 126.7
C23 C22 H22 126.7
N21 C23 C22 110.2(3)
N21 C23 C25 122.2(3)
C22 C23 C25 127.5(3)
C21 C24 H24A 109.5
C21 C24 H24B 109.5
H24A C24 H24B 109.5
C21 C24 H24C 109.5
H24A C24 H24C 109.5
H24B C24 H24C 109.5
C23 C25 H25A 109.5
C23 C25 H25B 109.5
H25A C25 H25B 109.5
C23 C25 H25C 109.5
H25A C25 H25C 109.5
H25B C25 H25C 109.5
N32 C31 C32 106.3(3)
N32 C31 C34 123.2(3)
C32 C31 C34 130.5(3)
C31 C32 C33 107.0(3)
C31 C32 H32 126.5
C33 C32 H32 126.5
N31 C33 C32 110.0(3)
N31 C33 C35 123.0(3)
C32 C33 C35 126.9(3)
C31 C34 H34A 109.5
C31 C34 H34B 109.5
H34A C34 H34B 109.5
C31 C34 H34C 109.5
H34A C34 H34C 109.5
H34B C34 H34C 109.5
C33 C35 H35A 109.5
C33 C35 H35B 109.5
H35A C35 H35B 109.5
C33 C35 H35C 109.5
H35A C35 H35C 109.5
H35B C35 H35C 109.5
N42 C41 C42 106.4(3)
N42 C41 C44 123.2(3)
C42 C41 C44 130.3(3)
C41 C42 C43 106.7(3)
C41 C42 H42 126.6
C43 C42 H42 126.6
N41 C43 C42 110.2(3)
N41 C43 C45 121.2(3)
C42 C43 C45 128.5(3)
C41 C44 H44A 109.5
C41 C44 H44B 109.5
H44A C44 H44B 109.5
C41 C44 H44C 109.5
H44A C44 H44C 109.5
H44B C44 H44C 109.5
C43 C45 H45A 109.5
C43 C45 H45B 109.5
H45A C45 H45B 109.5
C43 C45 H45C 109.5
H45A C45 H45C 109.5
H45B C45 H45C 109.5
N52 C51 C52 106.1(3)
N52 C51 C54 122.7(3)
C52 C51 C54 131.2(3)
C51 C52 C53 107.0(3)
C51 C52 H52 126.5
C53 C52 H52 126.5
N51 C53 C52 110.4(3)
N51 C53 C55 122.7(3)
C52 C53 C55 126.8(3)
C51 C54 H54A 109.5
C51 C54 H54B 109.5
H54A C54 H54B 109.5
C51 C54 H54C 109.5
H54A C54 H54C 109.5
H54B C54 H54C 109.5
C53 C55 H55A 109.5
C53 C55 H55B 109.5
H55A C55 H55B 109.5
C53 C55 H55C 109.5
H55A C55 H55C 109.5
H55B C55 H55C 109.5
N62 C61 C62 106.3(3)
N62 C61 C64 122.6(3)
C62 C61 C64 131.1(3)
C61 C62 C63 107.0(3)
C61 C62 H62 126.5
C63 C62 H62 126.5
N61 C63 C62 109.9(3)
N61 C63 C65 121.0(3)
C62 C63 C65 129.0(3)
C61 C64 H64A 109.5
C61 C64 H64B 109.5
H64A C64 H64B 109.5
C61 C64 H64C 109.5
H64A C64 H64C 109.5
H64B C64 H64C 109.5
C63 C65 H65A 109.5
C63 C65 H65B 109.5
H65A C65 H65B 109.5
C63 C65 H65C 109.5
H65A C65 H65C 109.5
H65B C65 H65C 109.5
N72 C71 C72 106.1(3)
N72 C71 C74 123.4(3)
C72 C71 C74 130.4(3)
C71 C72 C73 107.3(3)
C71 C72 H72 126.3
C73 C72 H72 126.3
N71 C73 C72 109.9(3)
N71 C73 C75 123.0(3)
C72 C73 C75 127.1(3)
C71 C74 H74A 109.5
C71 C74 H74B 109.5
H74A C74 H74B 109.5
C71 C74 H74C 109.5
H74A C74 H74C 109.5
H74B C74 H74C 109.5
C73 C75 H75A 109.5
C73 C75 H75B 109.5
H75A C75 H75B 109.5
C73 C75 H75C 109.5
H75A C75 H75C 109.5
H75B C75 H75C 109.5
N82 C81 C82 106.3(3)
N82 C81 C84 122.5(3)
C82 C81 C84 131.1(3)
C81 C82 C83 106.7(3)
C81 C82 H82 126.6
C83 C82 H82 126.6
N81 C83 C82 110.2(3)
N81 C83 C85 122.0(3)
C82 C83 C85 127.7(3)
C81 C84 H84A 109.5
C81 C84 H84B 109.5
H84A C84 H84B 109.5
C81 C84 H84C 109.5
H84A C84 H84C 109.5
H84B C84 H84C 109.5
C83 C85 H85A 109.5
C83 C85 H85B 109.5
H85A C85 H85B 109.5
C83 C85 H85C 109.5
H85A C85 H85C 109.5
H85B C85 H85C 109.5
C91 C86 C87 120.2(3)
C91 C86 C1 120.0(3)
C87 C86 C1 119.7(3)
C88 C87 C86 119.6(3)
C88 C87 H87 120.2
C86 C87 H87 120.2
C87 C88 C89 120.8(3)
C87 C88 H88 119.6
C89 C88 H88 119.6
C88 C89 C90 119.8(3)
C88 C89 H89 120.1
C90 C89 H89 120.1
C89 C90 C91 119.5(3)
C89 C90 C2 120.2(2)
C91 C90 C2 120.2(3)
C86 C91 C90 120.1(3)
C86 C91 H91 119.9
C90 C91 H91 119.9
C93 C92 C97 119.7(3)
C93 C92 C3 119.7(3)
C97 C92 C3 120.6(3)
C94 C93 C92 120.3(3)
C94 C93 H93 119.9
C92 C93 H93 119.9
C93 C94 C95 120.5(3)
C93 C94 H94 119.7
C95 C94 H94 119.7
C94 C95 C96 119.6(3)
C94 C95 H95 120.2
C96 C95 H95 120.2
C97 C96 C95 120.2(3)
C97 C96 C4 120.9(3)
C95 C96 C4 118.7(3)
C96 C97 C92 119.7(3)
C96 C97 H97 120.1
C92 C97 H97 120.1
C13 N11 N12 105.1(2)
C13 N11 Ni1 131.6(2)
N12 N11 Ni1 121.54(18)
C11 N12 N11 111.1(2)
C11 N12 C1 127.4(2)
N11 N12 C1 121.2(2)
C23 N21 N22 105.5(2)
C23 N21 Ni1 132.2(2)
N22 N21 Ni1 121.72(18)
C21 N22 N21 111.6(2)
C21 N22 C1 128.0(2)
N21 N22 C1 119.1(2)
C33 N31 N32 105.4(2)
C33 N31 Ni2 131.7(2)
N32 N31 Ni2 121.96(17)
C31 N32 N31 111.3(2)
C31 N32 C2 126.7(2)
N31 N32 C2 122.0(2)
C43 N41 N42 105.3(2)
C43 N41 Ni2 131.22(19)
N42 N41 Ni2 122.75(17)
C41 N42 N41 111.2(2)
C41 N42 C2 126.4(2)
N41 N42 C2 121.5(2)
C53 N51 N52 105.0(2)
C53 N51 Ni1 132.0(2)
N52 N51 Ni1 122.29(17)
C51 N52 N51 111.6(2)
C51 N52 C3 126.4(2)
N51 N52 C3 121.9(2)
C63 N61 N62 105.4(2)
C63 N61 Ni1 131.7(2)
N62 N61 Ni1 122.76(18)
C61 N62 N61 111.4(2)
C61 N62 C3 126.4(2)
N61 N62 C3 121.2(2)
C73 N71 N72 105.2(2)
C73 N71 Ni2 131.9(2)
N72 N71 Ni2 121.77(19)
C71 N72 N71 111.5(2)
C71 N72 C4 127.2(2)
N71 N72 C4 121.3(2)
C83 N81 N82 105.5(2)
C83 N81 Ni2 132.8(2)
N82 N81 Ni2 121.59(19)
C81 N82 N81 111.2(2)
C81 N82 C4 128.0(2)
N81 N82 C4 120.0(2)
O12 Cl11 O13 110.60(17)
O12 Cl11 O11 109.63(19)
O13 Cl11 O11 111.17(16)
O12 Cl11 O14 109.87(18)
O13 Cl11 O14 107.82(16)
O11 Cl11 O14 107.69(18)
O24A Cl2A O23A 111.1(2)
O24A Cl2A O22A 109.5(2)
O23A Cl2A O22A 108.5(2)
O24A Cl2A O21A 109.26(18)
O23A Cl2A O21A 109.25(17)
O22A Cl2A O21A 109.2(2)
O23B Cl2B O24B 111.1(16)
O23B Cl2B O21B 110.5(15)
O24B Cl2B O21B 112.1(16)
O23B Cl2B O22B 102.5(16)
O24B Cl2B O22B 110.8(18)
O21B Cl2B O22B 109.4(17)
O31A Cl3A O32A 110.4(2)
O31A Cl3A O33A 110.7(2)
O32A Cl3A O33A 110.1(3)
O31A Cl3A O34A 110.4(2)
O32A Cl3A O34A 107.7(2)
O33A Cl3A O34A 107.3(2)
O33B Cl3B O31B 110.4(16)
O33B Cl3B O34B 110.2(14)
O31B Cl3B O34B 107.7(14)
O33B Cl3B O32B 113.5(15)
O31B Cl3B O32B 110.1(15)
O34B Cl3B O32B 104.7(14)

loop_
_geom_bond_atom_site_label_1
_geom_bond_atom_site_label_2
_geom_bond_distance
Ni1 N51 2.012(2)
Ni1 N11 2.018(2)
Ni1 N61 2.045(2)
Ni1 N21 2.053(2)
Ni1 Cl1A 2.342(4)
Ni1 Cl1B 2.380(10)
Ni2 N71 2.016(3)
Ni2 N31 2.019(2)
Ni2 N41 2.035(2)
Ni2 N81 2.059(2)
Ni2 Cl1B 2.327(10)
Ni2 Cl1A 2.353(4)
C1 N12 1.453(4)
C1 N22 1.453(4)
C1 C86 1.530(4)
C1 H1 1.0000
C2 N32 1.455(3)
C2 N42 1.456(4)
C2 C90 1.530(4)
C2 H2 1.0000
C3 N62 1.452(4)
C3 N52 1.457(4)
C3 C92 1.522(4)
C3 H3 1.0000
C4 N72 1.454(4)
C4 N82 1.460(4)
C4 C96 1.528(4)
C4 H4 1.0000
C11 N12 1.362(4)
C11 C12 1.368(4)
C11 C14 1.483(4)
C12 C13 1.395(4)
C12 H12 0.9500
C13 N11 1.347(4)
C13 C15 1.485(4)
C14 H14A 0.9800
C14 H14B 0.9800
C14 H14C 0.9800
C15 H15A 0.9800
C15 H15B 0.9800
C15 H15C 0.9800
C21 N22 1.358(4)
C21 C22 1.374(4)
C21 C24 1.492(4)
C22 C23 1.401(4)
C22 H22 0.9500
C23 N21 1.330(4)
C23 C25 1.492(4)
C24 H24A 0.9800
C24 H24B 0.9800
C24 H24C 0.9800
C25 H25A 0.9800
C25 H25B 0.9800
C25 H25C 0.9800
C31 N32 1.357(4)
C31 C32 1.373(4)
C31 C34 1.493(4)
C32 C33 1.396(4)
C32 H32 0.9500
C33 N31 1.340(4)
C33 C35 1.494(4)
C34 H34A 0.9800
C34 H34B 0.9800
C34 H34C 0.9800
C35 H35A 0.9800
C35 H35B 0.9800
C35 H35C 0.9800
C41 N42 1.362(4)
C41 C42 1.369(4)
C41 C44 1.492(4)
C42 C43 1.396(4)
C42 H42 0.9500
C43 N41 1.342(4)
C43 C45 1.492(4)
C44 H44A 0.9800
C44 H44B 0.9800
C44 H44C 0.9800
C45 H45A 0.9800
C45 H45B 0.9800
C45 H45C 0.9800
C51 N52 1.357(4)
C51 C52 1.375(5)
C51 C54 1.488(4)
C52 C53 1.391(4)
C52 H52 0.9500
C53 N51 1.341(4)
C53 C55 1.494(4)
C54 H54A 0.9800
C54 H54B 0.9800
C54 H54C 0.9800
C55 H55A 0.9800
C55 H55B 0.9800
C55 H55C 0.9800
C61 N62 1.360(4)
C61 C62 1.367(4)
C61 C64 1.493(4)
C62 C63 1.396(4)
C62 H62 0.9500
C63 N61 1.344(4)
C63 C65 1.491(4)
C64 H64A 0.9800
C64 H64B 0.9800
C64 H64C 0.9800
C65 H65A 0.9800
C65 H65B 0.9800
C65 H65C 0.9800
C71 N72 1.354(4)
C71 C72 1.368(5)
C71 C74 1.487(4)
C72 C73 1.395(4)
C72 H72 0.9500
C73 N71 1.339(4)
C73 C75 1.492(4)
C74 H74A 0.9800
C74 H74B 0.9800
C74 H74C 0.9800
C75 H75A 0.9800
C75 H75B 0.9800
C75 H75C 0.9800
C81 N82 1.357(4)
C81 C82 1.366(5)
C81 C84 1.495(4)
C82 C83 1.397(4)
C82 H82 0.9500
C83 N81 1.331(4)
C83 C85 1.490(4)
C84 H84A 0.9800
C84 H84B 0.9800
C84 H84C 0.9800
C85 H85A 0.9800
C85 H85B 0.9800
C85 H85C 0.9800
C86 C91 1.383(4)
C86 C87 1.391(4)
C87 C88 1.382(4)
C87 H87 0.9500
C88 C89 1.387(4)
C88 H88 0.9500
C89 C90 1.389(4)
C89 H89 0.9500
C90 C91 1.399(4)
C91 H91 0.9500
C92 C93 1.390(4)
C92 C97 1.399(4)
C93 C94 1.376(4)
C93 H93 0.9500
C94 C95 1.389(4)
C94 H94 0.9500
C95 C96 1.392(4)
C95 H95 0.9500
C96 C97 1.389(4)
C97 H97 0.9500
N11 N12 1.376(3)
N21 N22 1.370(3)
N31 N32 1.378(3)
N41 N42 1.370(3)
N51 N52 1.378(3)
N61 N62 1.369(3)
N71 N72 1.379(3)
N81 N82 1.371(3)
Cl11 O12 1.422(2)
Cl11 O13 1.424(2)
Cl11 O11 1.425(3)
Cl11 O14 1.460(3)
Cl2A O24A 1.417(3)
Cl2A O23A 1.427(3)
Cl2A O22A 1.430(3)
Cl2A O21A 1.441(3)
Cl2B O23B 1.409(14)
Cl2B O24B 1.421(14)
Cl2B O21B 1.432(14)
Cl2B O22B 1.444(14)
Cl3A O31A 1.412(3)
Cl3A O32A 1.424(3)
Cl3A O33A 1.425(3)
Cl3A O34A 1.443(3)
Cl3B O33B 1.401(14)
Cl3B O31B 1.420(14)
Cl3B O34B 1.439(13)
Cl3B O32B 1.442(14)

loop_
_geom_torsion_atom_site_label_1
_geom_torsion_atom_site_label_2
_geom_torsion_atom_site_label_3
_geom_torsion_atom_site_label_4
_geom_torsion
Cl1A Ni2 Cl1B Ni1 0.8(6)
Cl1A Ni1 Cl1B Ni2 -0.8(6)
N12 C11 C12 C13 0.6(3)
C14 C11 C12 C13 -175.1(3)
C11 C12 C13 N11 -0.3(3)
C11 C12 C13 C15 179.3(3)
N22 C21 C22 C23 0.2(3)
C24 C21 C22 C23 -177.9(3)
C21 C22 C23 N21 -0.9(3)
C21 C22 C23 C25 176.4(3)
N32 C31 C32 C33 -0.4(4)
C34 C31 C32 C33 178.4(3)
C31 C32 C33 N31 -0.4(4)
C31 C32 C33 C35 176.8(3)
N42 C41 C42 C43 0.8(3)
C44 C41 C42 C43 -177.6(3)
C41 C42 C43 N41 0.8(3)
C41 C42 C43 C45 -177.6(3)
N52 C51 C52 C53 0.1(3)
C54 C51 C52 C53 178.2(3)
C51 C52 C53 N51 1.2(4)
C51 C52 C53 C55 -175.9(3)
N62 C61 C62 C63 0.2(4)
C64 C61 C62 C63 178.3(3)
C61 C62 C63 N61 -0.9(4)
C61 C62 C63 C65 176.7(3)
N72 C71 C72 C73 -1.1(3)
C74 C71 C72 C73 175.9(3)
C71 C72 C73 N71 0.6(3)
C71 C72 C73 C75 -179.4(3)
N82 C81 C82 C83 0.0(4)
C84 C81 C82 C83 177.9(4)
C81 C82 C83 N81 0.3(4)
C81 C82 C83 C85 -177.0(3)
N12 C1 C86 C91 147.9(3)
N22 C1 C86 C91 22.7(4)
N12 C1 C86 C87 -36.5(3)
N22 C1 C86 C87 -161.6(2)
C91 C86 C87 C88 -0.9(4)
C1 C86 C87 C88 -176.5(2)
C86 C87 C88 C89 0.3(4)
C87 C88 C89 C90 -0.3(4)
C88 C89 C90 C91 0.9(4)
C88 C89 C90 C2 177.6(3)
N32 C2 C90 C89 31.9(4)
N42 C2 C90 C89 159.2(2)
N32 C2 C90 C91 -151.4(2)
N42 C2 C90 C91 -24.2(4)
C87 C86 C91 C90 1.5(4)
C1 C86 C91 C90 177.1(2)
C89 C90 C91 C86 -1.5(4)
C2 C90 C91 C86 -178.2(2)
N62 C3 C92 C93 -164.6(2)
N52 C3 C92 C93 -36.9(4)
N62 C3 C92 C97 19.3(4)
N52 C3 C92 C97 147.0(3)
C97 C92 C93 C94 -0.8(4)
C3 C92 C93 C94 -177.0(3)
C92 C93 C94 C95 0.1(4)
C93 C94 C95 C96 0.0(4)
C94 C95 C96 C97 0.6(4)
C94 C95 C96 C4 175.7(2)
N72 C4 C96 C97 -147.7(3)
N82 C4 C96 C97 -21.5(4)
N72 C4 C96 C95 37.2(3)
N82 C4 C96 C95 163.5(2)
C95 C96 C97 C92 -1.4(4)
C4 C96 C97 C92 -176.4(2)
C93 C92 C97 C96 1.5(4)
C3 C92 C97 C96 177.6(2)
C12 C13 N11 N12 -0.1(3)
C15 C13 N11 N12 -179.7(3)
C12 C13 N11 Ni1 -164.6(2)
C15 C13 N11 Ni1 15.7(4)
N51 Ni1 N11 C13 40.3(3)
N61 Ni1 N11 C13 -49.1(3)
N21 Ni1 N11 C13 134.7(3)
Cl1A Ni1 N11 C13 -138.5(3)
Cl1B Ni1 N11 C13 -145.4(5)
N51 Ni1 N11 N12 -122.1(2)
N61 Ni1 N11 N12 148.5(2)
N21 Ni1 N11 N12 -27.8(2)
Cl1A Ni1 N11 N12 59.1(3)
Cl1B Ni1 N11 N12 52.1(5)
C12 C11 N12 N11 -0.7(3)
C14 C11 N12 N11 175.4(3)
C12 C11 N12 C1 173.8(3)
C14 C11 N12 C1 -10.1(4)
C13 N11 N12 C11 0.5(3)
Ni1 N11 N12 C11 166.97(18)
C13 N11 N12 C1 -174.4(2)
Ni1 N11 N12 C1 -8.0(3)
N22 C1 N12 C11 -114.7(3)
C86 C1 N12 C11 118.6(3)
N22 C1 N12 N11 59.4(3)
C86 C1 N12 N11 -67.4(3)
C22 C23 N21 N22 1.2(3)
C25 C23 N21 N22 -176.2(3)
C22 C23 N21 Ni1 172.4(2)
C25 C23 N21 Ni1 -5.0(4)
N51 Ni1 N21 C23 -48.3(3)
N11 Ni1 N21 C23 -147.3(3)
Cl1A Ni1 N21 C23 81.6(4)
Cl1B Ni1 N21 C23 73.2(4)
N51 Ni1 N21 N22 121.8(2)
N11 Ni1 N21 N22 22.7(2)
Cl1A Ni1 N21 N22 -108.3(3)
Cl1B Ni1 N21 N22 -116.8(4)
C22 C21 N22 N21 0.6(3)
C24 C21 N22 N21 178.9(3)
C22 C21 N22 C1 167.3(3)
C24 C21 N22 C1 -14.4(4)
C23 N21 N22 C21 -1.1(3)
Ni1 N21 N22 C21 -173.50(18)
C23 N21 N22 C1 -169.2(2)
Ni1 N21 N22 C1 18.4(3)
N12 C1 N22 C21 129.4(3)
C86 C1 N22 C21 -103.3(3)
N12 C1 N22 N21 -64.7(3)
C86 C1 N22 N21 62.6(3)
C32 C33 N31 N32 1.1(3)
C35 C33 N31 N32 -176.2(3)
C32 C33 N31 Ni2 169.9(2)
C35 C33 N31 Ni2 -7.4(5)
N71 Ni2 N31 C33 -43.7(3)
N41 Ni2 N31 C33 -139.1(3)
N81 Ni2 N31 C33 46.0(3)
Cl1B Ni2 N31 C33 140.4(4)
Cl1A Ni2 N31 C33 133.8(3)
N71 Ni2 N31 N32 123.6(2)
N41 Ni2 N31 N32 28.1(2)
N81 Ni2 N31 N32 -146.8(2)
Cl1B Ni2 N31 N32 -52.4(4)
Cl1A Ni2 N31 N32 -58.9(3)
C32 C31 N32 N31 1.1(3)
C34 C31 N32 N31 -177.8(3)
C32 C31 N32 C2 177.8(3)
C34 C31 N32 C2 -1.1(5)
C33 N31 N32 C31 -1.4(3)
Ni2 N31 N32 C31 -171.6(2)
C33 N31 N32 C2 -178.2(3)
Ni2 N31 N32 C2 11.6(4)
N42 C2 N32 C31 126.2(3)
C90 C2 N32 C31 -105.4(3)
N42 C2 N32 N31 -57.5(3)
C90 C2 N32 N31 71.0(3)
C42 C43 N41 N42 -2.0(3)
C45 C43 N41 N42 176.5(3)
C42 C43 N41 Ni2 168.2(2)
C45 C43 N41 Ni2 -13.3(4)
N71 Ni2 N41 C43 56.3(3)
N31 Ni2 N41 C43 156.5(3)
Cl1B Ni2 N41 C43 -71.8(4)
Cl1A Ni2 N41 C43 -80.3(3)
N71 Ni2 N41 N42 -135.0(2)
N31 Ni2 N41 N42 -34.7(2)
Cl1B Ni2 N41 N42 96.9(4)
Cl1A Ni2 N41 N42 88.5(3)
C42 C41 N42 N41 -2.1(3)
C44 C41 N42 N41 176.4(3)
C42 C41 N42 C2 -171.5(3)
C44 C41 N42 C2 7.0(5)
C43 N41 N42 C41 2.5(3)
Ni2 N41 N42 C41 -168.68(19)
C43 N41 N42 C2 172.6(2)
Ni2 N41 N42 C2 1.3(3)
N32 C2 N42 C41 -141.9(3)
C90 C2 N42 C41 89.5(3)
N32 C2 N42 N41 49.6(3)
C90 C2 N42 N41 -78.9(3)
C52 C53 N51 N52 -1.9(3)
C55 C53 N51 N52 175.3(3)
C52 C53 N51 Ni1 -171.7(2)
C55 C53 N51 Ni1 5.4(5)
N11 Ni1 N51 C53 46.4(3)
N61 Ni1 N51 C53 141.8(3)
N21 Ni1 N51 C53 -43.6(3)
Cl1A Ni1 N51 C53 -134.8(3)
Cl1B Ni1 N51 C53 -129.2(4)
N11 Ni1 N51 N52 -122.0(2)
N61 Ni1 N51 N52 -26.6(2)
N21 Ni1 N51 N52 148.0(2)
Cl1A Ni1 N51 N52 56.7(3)
Cl1B Ni1 N51 N52 62.4(4)
C52 C51 N52 N51 -1.3(3)
C54 C51 N52 N51 -179.6(3)
C52 C51 N52 C3 -177.3(3)
C54 C51 N52 C3 4.4(5)
C53 N51 N52 C51 1.9(3)
Ni1 N51 N52 C51 173.1(2)
C53 N51 N52 C3 178.1(3)
Ni1 N51 N52 C3 -10.7(4)
N62 C3 N52 C51 -127.2(3)
C92 C3 N52 C51 103.9(3)
N62 C3 N52 N51 57.2(3)
C92 C3 N52 N51 -71.7(3)
C62 C63 N61 N62 1.2(3)
C65 C63 N61 N62 -176.6(3)
C62 C63 N61 Ni1 -174.2(2)
C65 C63 N61 Ni1 8.0(4)
N51 Ni1 N61 C63 -155.9(3)
N11 Ni1 N61 C63 -57.0(3)
Cl1A Ni1 N61 C63 73.9(4)
Cl1B Ni1 N61 C63 82.4(4)
N51 Ni1 N61 N62 29.3(2)
N11 Ni1 N61 N62 128.3(2)
Cl1A Ni1 N61 N62 -100.9(3)
Cl1B Ni1 N61 N62 -92.4(4)
C62 C61 N62 N61 0.6(4)
C64 C61 N62 N61 -177.8(3)
C62 C61 N62 C3 168.8(3)
C64 C61 N62 C3 -9.5(5)
C63 N61 N62 C61 -1.1(3)
Ni1 N61 N62 C61 174.8(2)
C63 N61 N62 C3 -170.1(3)
Ni1 N61 N62 C3 5.9(4)
N52 C3 N62 C61 139.0(3)
C92 C3 N62 C61 -92.1(3)
N52 C3 N62 N61 -53.8(3)
C92 C3 N62 N61 75.1(3)
C72 C73 N71 N72 0.1(3)
C75 C73 N71 N72 -179.9(3)
C72 C73 N71 Ni2 167.7(2)
C75 C73 N71 Ni2 -12.3(4)
N31 Ni2 N71 C73 -39.8(3)
N41 Ni2 N71 C73 48.8(3)
N81 Ni2 N71 C73 -135.9(3)
Cl1B Ni2 N71 C73 136.3(4)
Cl1A Ni2 N71 C73 143.3(3)
N31 Ni2 N71 N72 126.1(2)
N41 Ni2 N71 N72 -145.3(2)
N81 Ni2 N71 N72 30.0(2)
Cl1B Ni2 N71 N72 -57.8(4)
Cl1A Ni2 N71 N72 -50.8(3)
C72 C71 N72 N71 1.2(3)
C74 C71 N72 N71 -176.1(3)
C72 C71 N72 C4 -175.6(3)
C74 C71 N72 C4 7.2(4)
C73 N71 N72 C71 -0.8(3)
Ni2 N71 N72 C71 -169.97(18)
C73 N71 N72 C4 176.2(2)
Ni2 N71 N72 C4 7.0(3)
N82 C4 N72 C71 118.0(3)
C96 C4 N72 C71 -113.8(3)
N82 C4 N72 N71 -58.5(3)
C96 C4 N72 N71 69.7(3)
C82 C83 N81 N82 -0.5(3)
C85 C83 N81 N82 177.0(3)
C82 C83 N81 Ni2 -175.6(2)
C85 C83 N81 Ni2 1.9(5)
N71 Ni2 N81 C83 147.3(3)
N31 Ni2 N81 C83 46.9(3)
Cl1B Ni2 N81 C83 -84.3(4)
Cl1A Ni2 N81 C83 -75.8(4)
N71 Ni2 N81 N82 -27.1(2)
N31 Ni2 N81 N82 -127.5(2)
Cl1B Ni2 N81 N82 101.3(4)
Cl1A Ni2 N81 N82 109.8(3)
C82 C81 N82 N81 -0.4(4)
C84 C81 N82 N81 -178.5(3)
C82 C81 N82 C4 -170.0(3)
C84 C81 N82 C4 11.9(5)
C83 N81 N82 C81 0.6(3)
Ni2 N81 N82 C81 176.3(2)
C83 N81 N82 C4 171.2(3)
Ni2 N81 N82 C4 -13.1(3)
N72 C4 N82 C81 -129.8(3)
C96 C4 N82 C81 101.7(3)
N72 C4 N82 N81 61.4(3)
C96 C4 N82 N81 -67.1(3)
